data_9000746
loop_
_publ_author_name
'Wenk, H. R.'
'Joswig, W.'
'Tagai, T.'
'Korekawa, M.'
'Smith, B. K.'

_publ_section_title
;
 The average structure of An 62-66 labradorite
 Lake County x-ray
 feldspar
;
_journal_name_full 'American Mineralogist'
_journal_page_first 81
_journal_page_last 95
_journal_volume 65
_journal_year 1980
_chemical_formula_sum 'Al0.824 Ca0.317 Na0.183 O4 Si1.174'
_chemical_name_mineral Labradorite
_space_group_IT_number 2
_symmetry_space_group_name_Hall '-P 1 (1/2*x+1/2*y,1/2*x-1/2*y,-z)'
_symmetry_space_group_name_H-M 'C -1'
_cell_angle_alpha 93.461
_cell_angle_beta 116.086
_cell_angle_gamma 90.514
_cell_formula_units_Z 8
_cell_length_a 8.1747
_cell_length_b 12.8706
_cell_length_c 7.1014
_cell_volume 669.302
_exptl_crystal_density_diffrn 2.702
_cod_original_formula_sum 'Ca.317 Na.183 Si1.174 Al.824 O4'
_cod_database_code 9000746

loop_
_symmetry_equiv_pos_as_xyz
x,y,z
1/2+x,1/2+y,z
-x,-y,-z
1/2-x,1/2-y,-z

loop_
_atom_site_aniso_label
_atom_site_aniso_U_11
_atom_site_aniso_U_22
_atom_site_aniso_U_33
_atom_site_aniso_U_12
_atom_site_aniso_U_13
_atom_site_aniso_U_23
Ca1 0.01306 0.05518 0.02071 -0.00940 0.00880 -0.01849
Na1 0.01306 0.05518 0.02071 -0.00940 0.00880 -0.01849
Ca2 0.01183 0.02822 0.01968 0.00549 0.00201 -0.00914
Na2 0.01183 0.02822 0.01968 0.00549 0.00201 -0.00914
Si1 0.01175 0.01369 0.01021 -0.00205 0.00411 0.00145
Al1 0.01175 0.01369 0.01021 -0.00205 0.00411 0.00145
Si2 0.00995 0.01160 0.00675 0.00339 0.00286 0.00012
Al2 0.00995 0.01160 0.00675 0.00339 0.00286 0.00012
Si3 0.00902 0.00893 0.01007 0.00076 0.00284 0.00000
Al3 0.00902 0.00893 0.01007 0.00076 0.00284 0.00000
Si4 0.00902 0.00943 0.01042 0.00024 0.00298 0.00203
Al4 0.00902 0.00943 0.01042 0.00024 0.00298 0.00203
Oa1 0.03051 0.02413 0.01322 0.00415 0.01303 0.00364
Oa2 0.01350 0.01319 0.01618 0.00048 0.00435 0.00248
Obo 0.02326 0.01778 0.02708 -0.00305 0.01333 -0.00194
Obm 0.02367 0.02454 0.04445 0.00258 0.01757 -0.00443
Oco 0.01857 0.02338 0.02417 -0.00358 0.00875 0.00331
Ocm 0.01791 0.02246 0.01804 0.00558 0.00376 -0.00319
Odo 0.01988 0.01928 0.01546 0.00129 0.00137 0.00178
Odm 0.02209 0.02513 0.02046 0.00334 -0.00130 -0.00327

loop_
_atom_site_label
_atom_site_fract_x
_atom_site_fract_y
_atom_site_fract_z
_atom_site_occupancy
_atom_site_type_symbol
_atom_site_attached_hydrogens
Ca1 0.26630 0.98340 0.16870 0.31700 Ca 0
Na1 0.26630 0.98340 0.16870 0.18300 Na 0
Ca2 0.27090 0.03000 0.09700 0.31700 Ca 0
Na2 0.27090 0.03000 0.09700 0.18300 Na 0
Si1 0.00588 0.16271 0.21481 0.58700 Si 0
Al1 0.00588 0.16271 0.21481 0.41200 Al 0
Si2 0.00275 0.81645 0.23109 0.58700 Si 0
Al2 0.00275 0.81645 0.23109 0.41200 Al 0
Si3 0.68425 0.10878 0.31709 0.58700 Si 0
Al3 0.68425 0.10878 0.31709 0.41200 Al 0
Si4 0.68086 0.87873 0.35765 0.58700 Si 0
Al4 0.68086 0.87873 0.35165 0.41200 Al 0
Oa1 0.00270 0.12810 0.97960 1.00000 O 0
Oa2 0.57870 0.99130 0.27770 1.00000 O 0
Obo 0.81210 0.10330 0.18790 1.00000 O 0
Obm 0.81520 0.85400 0.24350 1.00000 O 0
Oco 0.01410 0.28920 0.28300 1.00000 O 0
Ocm 0.01150 0.68660 0.21180 1.00000 O 0
Odo 0.19760 0.10650 0.38160 1.00000 O 0
Odm 0.19060 0.86570 0.43070 1.00000 O 0

loop_
_cod_changelog_entry_id
_cod_changelog_entry_author
_cod_changelog_entry_date
_cod_changelog_entry_text
1
;cod-tools version 3.8.0
Id: cif_guess_AMCSD_atom_types 9581 2023-05-17 12:35:41Z saulius
;
2023-05-18T11:36:29+03:00
;Derived atom types and hydrogen counts
from atom names that follow the AMCSD naming convention
(Wat == water, O-H == hydroxyl).
;

loop_
_cod_related_entry_id
_cod_related_entry_database
_cod_related_entry_code
1 AMCSD 0019664
2 AMCSD 0000759

loop_
_[local]_alternative_name_id
_[local]_alternative_name_type
_[local]_alternative_name_source
_[local]_alternative_name_source_id
_[local]_alternative_name_value
1 mineral AMCSD 0019664 "Anorthite"
2 mineral AMCSD 0000759 "Labradorite"

_database_code_amcsd 0019664
